data_4068850
loop_
_publ_author_name
'Mizuta, Tsutomu'
'Tanaka, Nobuyuki'
'Iwakuni, Yukiko'
'Kubo, Kazuyuki'
'Miyoshi, Katsuhiko'

_publ_section_title
;
 Synthesis and Reactivity of Five-Membered P(V)-Phosphapalladacycles
;
_journal_issue 9
_journal_name_full Organometallics
_journal_page_first 2808
_journal_paper_doi 10.1021/om801130f
_journal_volume 28
_journal_year 2009
_chemical_formula_sum 'C73 H82 N2 O2 P4 Pd2'
_chemical_formula_weight 1356.09
_chemical_name_systematic
; 
 ? 
;
_space_group_IT_number 14
_symmetry_cell_setting monoclinic
_symmetry_space_group_name_Hall '-P 2yn'
_symmetry_space_group_name_H-M 'P 1 21/n 1'
_atom_sites_solution_hydrogens geom
_atom_sites_solution_primary direct
_atom_sites_solution_secondary difmap
_audit_creation_method SHELXL-97
_cell_angle_alpha 90.00
_cell_angle_beta 104.3180(10)
_cell_angle_gamma 90.00
_cell_formula_units_Z 4
_cell_length_a 12.51000(10)
_cell_length_b 41.3100(4)
_cell_length_c 13.53600(10)
_cell_measurement_temperature 200(2)
_cell_volume 6777.96(10)
_computing_cell_refinement 'HKL (Otwinowski, 1997)'
_computing_data_collection 'HKL (Otwinowski, 1997)'
_computing_data_reduction 'HKL (Otwinowski, 1997)'
_computing_structure_refinement 'SHELXL-97 (Sheldrick, 1997)'
_computing_structure_solution 'SHELXS-97 (Sheldrick, 1990)'
_diffrn_ambient_temperature 200(2)
_diffrn_measured_fraction_theta_full 0.846
_diffrn_measured_fraction_theta_max 0.846
_diffrn_measurement_device_type 'Mac Science DIP2030 Imaging Plate'
_diffrn_radiation_monochromator graphite
_diffrn_radiation_source 'fine-focus sealed tube'
_diffrn_radiation_type MoK\a
_diffrn_radiation_wavelength 0.71069
_diffrn_reflns_av_R_equivalents 0.0000
_diffrn_reflns_av_sigmaI/netI 0.0210
_diffrn_reflns_limit_h_max 16
_diffrn_reflns_limit_h_min 0
_diffrn_reflns_limit_k_max 54
_diffrn_reflns_limit_k_min 0
_diffrn_reflns_limit_l_max 16
_diffrn_reflns_limit_l_min -17
_diffrn_reflns_number 13779
_diffrn_reflns_theta_full 27.96
_diffrn_reflns_theta_max 27.96
_diffrn_reflns_theta_min 2.22
_exptl_absorpt_coefficient_mu 0.670
_exptl_absorpt_correction_type none
_exptl_crystal_colour yellow
_exptl_crystal_density_diffrn 1.329
_exptl_crystal_density_method 'not measured'
_exptl_crystal_description cube
_exptl_crystal_F_000 2808
_exptl_crystal_size_max 0.92
_exptl_crystal_size_mid 0.28
_exptl_crystal_size_min 0.24
_refine_diff_density_max 0.987
_refine_diff_density_min -0.885
_refine_diff_density_rms 0.085
_refine_ls_extinction_coef 0.00382(19)
_refine_ls_extinction_expression Fc^*^=kFc[1+0.001xFc^2^\l^3^/sin(2\q)]^-1/4^
_refine_ls_extinction_method SHELXL
_refine_ls_goodness_of_fit_ref 1.080
_refine_ls_hydrogen_treatment constr
_refine_ls_matrix_type full
_refine_ls_number_parameters 777
_refine_ls_number_reflns 13779
_refine_ls_number_restraints 0
_refine_ls_restrained_S_all 1.080
_refine_ls_R_factor_all 0.0476
_refine_ls_R_factor_gt 0.0436
_refine_ls_shift/su_max 0.004
_refine_ls_shift/su_mean 0.000
_refine_ls_structure_factor_coef Fsqd
_refine_ls_weighting_details 'calc w=1/[\s^2^(Fo^2^)+(0.0515P)^2^+13.3518P] where P=(Fo^2^+2Fc^2^)/3'
_refine_ls_weighting_scheme calc
_refine_ls_wR_factor_gt 0.1137
_refine_ls_wR_factor_ref 0.1164
_reflns_number_gt 12647
_reflns_number_total 13779
_reflns_threshold_expression >2sigma(I)
_cod_data_source_file om801130f_si_001.cif
_cod_data_source_block compound-10a
_cod_original_sg_symbol_H-M P21/n
_cod_database_code 4068850

loop_
_symmetry_equiv_pos_as_xyz
'x, y, z'
'-x+1/2, y+1/2, -z+1/2'
'-x, -y, -z'
'x-1/2, -y-1/2, z-1/2'

loop_
_atom_site_label
_atom_site_type_symbol
_atom_site_fract_x
_atom_site_fract_y
_atom_site_fract_z
_atom_site_U_iso_or_equiv
_atom_site_adp_type
_atom_site_occupancy
_atom_site_symmetry_multiplicity
_atom_site_calc_flag
_atom_site_refinement_flags
_atom_site_disorder_assembly
_atom_site_disorder_group
Pd1 Pd 0.558196(16) 0.331277(6) 0.175713(18) 0.02408(7) Uani 1 1 d . . .
Pd2 Pd 0.316701(16) 0.381353(6) 0.032173(17) 0.02385(7) Uani 1 1 d . A .
P1 P 0.57873(6) 0.37712(2) 0.09191(6) 0.02502(16) Uani 1 1 d . . .
P2 P 0.55452(6) 0.28380(2) 0.28100(6) 0.02681(16) Uani 1 1 d . . .
P3 P 0.34676(6) 0.37098(2) 0.19965(6) 0.02481(16) Uani 1 1 d . A .
P4 P 0.27037(7) 0.40562(2) -0.13747(7) 0.02965(17) Uani 1 1 d . . .
O1 O 0.48060(16) 0.40054(6) 0.06210(18) 0.0301(5) Uani 1 1 d . . .
O2 O 0.45814(17) 0.35743(7) 0.25711(18) 0.0361(6) Uani 1 1 d . . .
N1 N 0.6860(2) 0.39981(8) 0.1528(2) 0.0362(6) Uani 1 1 d . . .
N2 N 0.3255(3) 0.40423(9) 0.2628(3) 0.0448(8) Uani 1 1 d . . .
C1 C 0.6111(2) 0.36176(8) -0.0230(3) 0.0306(6) Uani 1 1 d . . .
C2 C 0.6165(3) 0.37977(10) -0.1069(3) 0.0413(8) Uani 1 1 d . . .
H1 H 0.5992 0.4022 -0.1095 0.050 Uiso 1 1 calc R . .
C3 C 0.6476(4) 0.36491(12) -0.1888(3) 0.0496(10) Uani 1 1 d . . .
H2 H 0.6503 0.3773 -0.2473 0.059 Uiso 1 1 calc R . .
C4 C 0.6738(3) 0.33273(11) -0.1849(3) 0.0449(9) Uani 1 1 d . . .
H3 H 0.6960 0.3231 -0.2405 0.054 Uiso 1 1 calc R . .
C5 C 0.6942(3) 0.27994(10) -0.0940(3) 0.0380(8) Uani 1 1 d . . .
H4 H 0.7151 0.2695 -0.1489 0.046 Uiso 1 1 calc R . .
C6 C 0.6886(3) 0.26280(9) -0.0095(3) 0.0369(8) Uani 1 1 d . . .
H5 H 0.7064 0.2404 -0.0057 0.044 Uiso 1 1 calc R . .
C7 C 0.6565(2) 0.27784(8) 0.0726(3) 0.0314(7) Uani 1 1 d . . .
H6 H 0.6545 0.2652 0.1307 0.038 Uiso 1 1 calc R . .
C8 C 0.6279(2) 0.31012(8) 0.0718(2) 0.0261(6) Uani 1 1 d . . .
C9 C 0.6358(2) 0.32834(8) -0.0165(2) 0.0273(6) Uani 1 1 d . . .
C10 C 0.6688(2) 0.31337(9) -0.0997(3) 0.0329(7) Uani 1 1 d . . .
C11 C 0.6921(4) 0.43321(14) 0.1161(6) 0.083(2) Uani 1 1 d . . .
H7 H 0.6235 0.4362 0.0604 0.100 Uiso 1 1 calc R . .
C12 C 0.6888(6) 0.45832(17) 0.1897(9) 0.139(4) Uani 1 1 d . . .
H8 H 0.6292 0.4538 0.2229 0.208 Uiso 1 1 calc R . .
H9 H 0.6756 0.4793 0.1549 0.208 Uiso 1 1 calc R . .
H10 H 0.7594 0.4589 0.2411 0.208 Uiso 1 1 calc R . .
C13 C 0.7905(6) 0.4365(2) 0.0629(6) 0.122(3) Uani 1 1 d . . .
H11 H 0.7925 0.4586 0.0372 0.183 Uiso 1 1 calc R . .
H12 H 0.7798 0.4212 0.0059 0.183 Uiso 1 1 calc R . .
H13 H 0.8602 0.4317 0.1124 0.183 Uiso 1 1 calc R . .
C14 C 0.7832(3) 0.38863(13) 0.2298(4) 0.0585(12) Uani 1 1 d . . .
H14 H 0.8310 0.4082 0.2485 0.070 Uiso 1 1 calc R . .
C15 C 0.7590(5) 0.37757(17) 0.3267(4) 0.0820(18) Uani 1 1 d . . .
H15 H 0.7234 0.3951 0.3554 0.123 Uiso 1 1 calc R . .
H16 H 0.8279 0.3715 0.3754 0.123 Uiso 1 1 calc R . .
H17 H 0.7096 0.3588 0.3131 0.123 Uiso 1 1 calc R . .
C16 C 0.8513(4) 0.36493(15) 0.1904(6) 0.088(2) Uani 1 1 d . . .
H18 H 0.9169 0.3595 0.2444 0.131 Uiso 1 1 calc R . .
H19 H 0.8741 0.3744 0.1324 0.131 Uiso 1 1 calc R . .
H20 H 0.8081 0.3453 0.1684 0.131 Uiso 1 1 calc R . .
C17 C 0.4601(2) 0.25183(8) 0.2192(2) 0.0292(6) Uani 1 1 d . . .
C18 C 0.3476(3) 0.25880(10) 0.1924(3) 0.0384(8) Uani 1 1 d . . .
H21 H 0.3217 0.2790 0.2106 0.046 Uiso 1 1 calc R . .
C19 C 0.2729(3) 0.23602(12) 0.1390(3) 0.0474(10) Uani 1 1 d . . .
H22 H 0.1960 0.2405 0.1230 0.057 Uiso 1 1 calc R . .
C20 C 0.3098(3) 0.20721(12) 0.1096(3) 0.0497(10) Uani 1 1 d . . .
H23 H 0.2586 0.1920 0.0719 0.060 Uiso 1 1 calc R . .
C21 C 0.4207(3) 0.20030(12) 0.1348(4) 0.0522(10) Uani 1 1 d . . .
H24 H 0.4459 0.1802 0.1148 0.063 Uiso 1 1 calc R . .
C22 C 0.4962(3) 0.22258(10) 0.1894(3) 0.0408(8) Uani 1 1 d . . .
H25 H 0.5728 0.2177 0.2063 0.049 Uiso 1 1 calc R . .
C23 C 0.6856(2) 0.26282(8) 0.3341(2) 0.0284(6) Uani 1 1 d . . .
C24 C 0.7835(2) 0.27644(10) 0.3210(3) 0.0393(8) Uani 1 1 d . . .
H26 H 0.7821 0.2961 0.2841 0.047 Uiso 1 1 calc R . .
C25 C 0.8836(3) 0.26070(12) 0.3630(3) 0.0510(11) Uani 1 1 d . . .
H27 H 0.9504 0.2697 0.3543 0.061 Uiso 1 1 calc R . .
C26 C 0.8862(3) 0.23247(12) 0.4165(3) 0.0460(10) Uani 1 1 d . . .
H28 H 0.9547 0.2219 0.4435 0.055 Uiso 1 1 calc R . .
C27 C 0.7906(3) 0.21937(9) 0.4312(3) 0.0375(8) Uani 1 1 d . . .
H29 H 0.7928 0.1999 0.4693 0.045 Uiso 1 1 calc R . .
C28 C 0.6902(2) 0.23460(9) 0.3903(3) 0.0328(7) Uani 1 1 d . . .
H30 H 0.6242 0.2256 0.4011 0.039 Uiso 1 1 calc R . .
C29 C 0.5140(2) 0.29251(9) 0.3992(3) 0.0318(7) Uani 1 1 d . . .
C30 C 0.5499(3) 0.32171(10) 0.4483(3) 0.0388(8) Uani 1 1 d . . .
H31 H 0.5853 0.3374 0.4160 0.047 Uiso 1 1 calc R . .
C31 C 0.5338(3) 0.32790(12) 0.5442(3) 0.0505(11) Uani 1 1 d . . .
H32 H 0.5592 0.3477 0.5775 0.061 Uiso 1 1 calc R . .
C32 C 0.4813(3) 0.30570(14) 0.5918(3) 0.0567(13) Uani 1 1 d . . .
H33 H 0.4708 0.3102 0.6575 0.068 Uiso 1 1 calc R . .
C33 C 0.4439(3) 0.27673(14) 0.5437(3) 0.0537(12) Uani 1 1 d . . .
H34 H 0.4073 0.2614 0.5762 0.064 Uiso 1 1 calc R . .
C34 C 0.4602(3) 0.27024(11) 0.4475(3) 0.0407(8) Uani 1 1 d . . .
H35 H 0.4345 0.2504 0.4145 0.049 Uiso 1 1 calc R . .
C35 C 0.2367(2) 0.34318(8) 0.2065(3) 0.0289(6) Uani 1 1 d . . .
C36 C 0.2246(3) 0.32747(10) 0.2922(3) 0.0387(8) Uani 1 1 d . A .
H36 H 0.2780 0.3303 0.3550 0.046 Uiso 1 1 calc R . .
C37 C 0.1329(3) 0.30711(11) 0.2871(3) 0.0453(9) Uani 1 1 d . . .
H37 H 0.1259 0.2956 0.3458 0.054 Uiso 1 1 calc R A .
C38 C 0.0540(3) 0.30402(10) 0.1975(3) 0.0413(8) Uani 1 1 d . A .
H38 H -0.0087 0.2909 0.1956 0.050 Uiso 1 1 calc R . .
C39 C -0.0177(3) 0.31728(10) 0.0145(3) 0.0403(8) Uani 1 1 d . A .
H39 H -0.0823 0.3048 0.0110 0.048 Uiso 1 1 calc R . .
C40 C -0.0029(3) 0.33275(11) -0.0702(3) 0.0443(9) Uani 1 1 d . . .
H40 H -0.0574 0.3308 -0.1328 0.053 Uiso 1 1 calc R . .
C41 C 0.0928(3) 0.35180(10) -0.0663(3) 0.0385(8) Uani 1 1 d . A .
H41 H 0.1013 0.3619 -0.1270 0.046 Uiso 1 1 calc R . .
C42 C 0.1740(2) 0.35609(8) 0.0227(2) 0.0275(6) Uani 1 1 d . . .
C43 C 0.1582(2) 0.33985(8) 0.1116(2) 0.0265(6) Uani 1 1 d . A .
C44 C 0.0636(3) 0.31992(9) 0.1076(3) 0.0338(7) Uani 1 1 d . . .
C45 C 0.3839(8) 0.4212(3) 0.3456(9) 0.055(3) Uani 0.50 1 d P A 1
H42 H 0.3378 0.4401 0.3558 0.066 Uiso 0.50 1 calc PR A 1
C46 C 0.4888(10) 0.4346(5) 0.321(2) 0.138(10) Uani 0.50 1 d P A 1
H43 H 0.5400 0.4168 0.3191 0.206 Uiso 0.50 1 calc PR A 1
H44 H 0.5239 0.4502 0.3733 0.206 Uiso 0.50 1 calc PR A 1
H45 H 0.4694 0.4454 0.2542 0.206 Uiso 0.50 1 calc PR A 1
C47 C 0.409(3) 0.4024(8) 0.4392(13) 0.20(2) Uani 0.50 1 d P A 1
H46 H 0.3403 0.3975 0.4588 0.302 Uiso 0.50 1 calc PR A 1
H47 H 0.4580 0.4149 0.4936 0.302 Uiso 0.50 1 calc PR A 1
H48 H 0.4453 0.3822 0.4284 0.302 Uiso 0.50 1 calc PR A 1
C48 C 0.2086(11) 0.4210(3) 0.2055(11) 0.080(5) Uani 0.50 1 d P A 1
H49 H 0.1706 0.4071 0.1469 0.096 Uiso 0.50 1 calc PR A 1
C49 C 0.2313(16) 0.4544(4) 0.1648(12) 0.111(7) Uani 0.50 1 d P A 1
H50 H 0.1617 0.4640 0.1267 0.167 Uiso 0.50 1 calc PR A 1
H51 H 0.2812 0.4520 0.1197 0.167 Uiso 0.50 1 calc PR A 1
H52 H 0.2655 0.4685 0.2221 0.167 Uiso 0.50 1 calc PR A 1
C50 C 0.1350(10) 0.4226(5) 0.2866(17) 0.124(8) Uani 0.50 1 d P A 1
H53 H 0.1695 0.4373 0.3421 0.186 Uiso 0.50 1 calc PR A 1
H54 H 0.1295 0.4009 0.3143 0.186 Uiso 0.50 1 calc PR A 1
H55 H 0.0611 0.4305 0.2531 0.186 Uiso 0.50 1 calc PR A 1
C51 C 0.3964(14) 0.4034(5) 0.3784(13) 0.091(5) Uani 0.50 1 d P A 2
H56 H 0.4417 0.3833 0.3846 0.109 Uiso 0.50 1 calc PR A 2
C52 C 0.478(2) 0.4306(8) 0.404(2) 0.157(11) Uani 0.50 1 d P A 2
H57 H 0.4394 0.4513 0.3892 0.236 Uiso 0.50 1 calc PR A 2
H58 H 0.5325 0.4285 0.3637 0.236 Uiso 0.50 1 calc PR A 2
H59 H 0.5154 0.4296 0.4770 0.236 Uiso 0.50 1 calc PR A 2
C53 C 0.327(3) 0.3993(4) 0.4499(14) 0.148(12) Uani 0.50 1 d P A 2
H60 H 0.2856 0.3790 0.4349 0.223 Uiso 0.50 1 calc PR A 2
H61 H 0.2755 0.4175 0.4431 0.223 Uiso 0.50 1 calc PR A 2
H62 H 0.3736 0.3986 0.5197 0.223 Uiso 0.50 1 calc PR A 2
C54 C 0.2590(10) 0.4304(3) 0.2324(10) 0.057(2) Uani 0.50 1 d P A 2
H63 H 0.2710 0.4438 0.2958 0.068 Uiso 0.50 1 calc PR A 2
C55 C 0.3004(12) 0.4520(3) 0.1601(11) 0.073(3) Uani 0.50 1 d P A 2
H64 H 0.3751 0.4595 0.1930 0.110 Uiso 0.50 1 calc PR A 2
H65 H 0.2513 0.4707 0.1419 0.110 Uiso 0.50 1 calc PR A 2
H66 H 0.3019 0.4398 0.0983 0.110 Uiso 0.50 1 calc PR A 2
C56 C 0.1407(9) 0.4229(3) 0.2094(12) 0.070(3) Uani 0.50 1 d P A 2
H67 H 0.1142 0.4176 0.1369 0.105 Uiso 0.50 1 calc PR A 2
H68 H 0.1002 0.4417 0.2252 0.105 Uiso 0.50 1 calc PR A 2
H69 H 0.1286 0.4044 0.2506 0.105 Uiso 0.50 1 calc PR A 2
C57 C 0.3792(3) 0.42991(9) -0.1710(3) 0.0362(7) Uani 1 1 d . . .
C58 C 0.4105(4) 0.42577(13) -0.2620(3) 0.0530(11) Uani 1 1 d . . .
H70 H 0.3767 0.4097 -0.3096 0.064 Uiso 1 1 calc R . .
C59 C 0.4928(4) 0.44579(15) -0.2818(4) 0.0686(15) Uani 1 1 d . . .
H71 H 0.5135 0.4436 -0.3445 0.082 Uiso 1 1 calc R . .
C60 C 0.5437(4) 0.46832(14) -0.2131(4) 0.0667(14) Uani 1 1 d . . .
H72 H 0.6003 0.4815 -0.2277 0.080 Uiso 1 1 calc R . .
C61 C 0.5141(4) 0.47229(11) -0.1223(4) 0.0543(11) Uani 1 1 d . . .
H73 H 0.5497 0.4882 -0.0747 0.065 Uiso 1 1 calc R . .
C62 C 0.4323(3) 0.45303(9) -0.1009(3) 0.0420(8) Uani 1 1 d . . .
H74 H 0.4123 0.4556 -0.0381 0.050 Uiso 1 1 calc R . .
C63 C 0.1602(3) 0.43605(10) -0.1502(3) 0.0405(8) Uani 1 1 d . . .
C64 C 0.0858(4) 0.43365(14) -0.0913(4) 0.0594(12) Uani 1 1 d . . .
H75 H 0.0910 0.4160 -0.0453 0.071 Uiso 1 1 calc R . .
C65 C 0.0020(5) 0.45673(18) -0.0978(5) 0.088(2) Uani 1 1 d . . .
H76 H -0.0489 0.4549 -0.0563 0.105 Uiso 1 1 calc R . .
C66 C -0.0054(5) 0.48196(16) -0.1647(6) 0.097(2) Uani 1 1 d . . .
H77 H -0.0626 0.4975 -0.1706 0.116 Uiso 1 1 calc R . .
C67 C 0.0687(5) 0.48505(14) -0.2233(6) 0.088(2) Uani 1 1 d . . .
H78 H 0.0634 0.5029 -0.2687 0.105 Uiso 1 1 calc R . .
C68 C 0.1525(4) 0.46209(11) -0.2167(4) 0.0581(12) Uani 1 1 d . . .
H79 H 0.2039 0.4643 -0.2576 0.070 Uiso 1 1 calc R . .
C69 C 0.2269(3) 0.37891(9) -0.2481(3) 0.0357(7) Uani 1 1 d . . .
C70 C 0.1537(4) 0.38786(13) -0.3378(3) 0.0540(11) Uani 1 1 d . . .
H80 H 0.1206 0.4087 -0.3444 0.065 Uiso 1 1 calc R . .
C71 C 0.1284(5) 0.36583(18) -0.4192(4) 0.0753(17) Uani 1 1 d . . .
H81 H 0.0786 0.3719 -0.4815 0.090 Uiso 1 1 calc R . .
C72 C 0.1750(5) 0.33578(16) -0.4091(5) 0.0732(17) Uani 1 1 d . . .
H82 H 0.1579 0.3211 -0.4649 0.088 Uiso 1 1 calc R . .
C73 C 0.2463(4) 0.32649(13) -0.3193(5) 0.0648(15) Uani 1 1 d . . .
H83 H 0.2769 0.3053 -0.3124 0.078 Uiso 1 1 calc R . .
C74 C 0.2733(3) 0.34803(11) -0.2394(4) 0.0468(9) Uani 1 1 d . . .
H84 H 0.3239 0.3418 -0.1777 0.056 Uiso 1 1 calc R . .
C75 C 0.8493(9) 0.3941(2) 0.6449(9) 0.207(6) Uiso 1 1 d G . .
C76 C 0.7783(8) 0.4249(2) 0.6366(7) 0.207 Uiso 1 1 d G . .
C77 C 0.8133(6) 0.4491(2) 0.5641(6) 0.207 Uiso 1 1 d G . .
C78 C 0.7423(8) 0.4799(2) 0.5558(8) 0.207 Uiso 1 1 d G . .
C79 C 0.7773(9) 0.5041(2) 0.4832(9) 0.207 Uiso 1 1 d G . .
H85 H 0.8378 0.3831 0.5697 0.248 Uiso 1 1 d G . .
H86 H 0.9360 0.4004 0.6746 0.248 Uiso 1 1 d G . .
H87 H 0.8245 0.3769 0.6963 0.248 Uiso 1 1 d G . .
H88 H 0.6917 0.4186 0.6069 0.248 Uiso 1 1 d G . .
H89 H 0.7898 0.4358 0.7118 0.248 Uiso 1 1 d G . .
H90 H 0.9000 0.4554 0.5938 0.248 Uiso 1 1 d G . .
H91 H 0.8018 0.4382 0.4889 0.248 Uiso 1 1 d G . .
H92 H 0.6556 0.4736 0.5260 0.248 Uiso 1 1 d G . .
H93 H 0.7538 0.4908 0.6310 0.248 Uiso 1 1 d G . .
H94 H 0.8639 0.5104 0.5130 0.248 Uiso 1 1 d G . .
H95 H 0.7658 0.4932 0.4080 0.248 Uiso 1 1 d G . .
H96 H 0.7270 0.5259 0.4774 0.248 Uiso 1 1 d G . .

loop_
_atom_site_aniso_label
_atom_site_aniso_U_11
_atom_site_aniso_U_22
_atom_site_aniso_U_33
_atom_site_aniso_U_23
_atom_site_aniso_U_13
_atom_site_aniso_U_12
Pd1 0.01696(11) 0.02456(12) 0.02893(13) -0.00091(9) 0.00227(8) 0.00039(7)
Pd2 0.01929(11) 0.02452(12) 0.02746(13) 0.00072(8) 0.00521(8) 0.00217(7)
P1 0.0188(3) 0.0228(4) 0.0330(4) -0.0028(3) 0.0054(3) -0.0004(3)
P2 0.0195(3) 0.0290(4) 0.0293(4) 0.0010(3) 0.0011(3) 0.0001(3)
P3 0.0200(3) 0.0278(4) 0.0265(4) -0.0016(3) 0.0055(3) 0.0044(3)
P4 0.0303(4) 0.0261(4) 0.0313(4) 0.0032(3) 0.0052(3) 0.0006(3)
O1 0.0192(9) 0.0270(12) 0.0434(13) 0.0030(10) 0.0062(8) -0.0003(8)
O2 0.0247(10) 0.0522(17) 0.0307(12) 0.0036(11) 0.0053(8) 0.0110(10)
N1 0.0251(12) 0.0301(16) 0.0495(18) -0.0045(13) 0.0020(11) -0.0034(10)
N2 0.0525(18) 0.0376(19) 0.0482(19) -0.0168(15) 0.0197(15) 0.0001(14)
C1 0.0274(14) 0.0296(17) 0.0346(17) -0.0036(13) 0.0075(12) -0.0015(11)
C2 0.051(2) 0.034(2) 0.041(2) 0.0032(16) 0.0150(16) 0.0032(15)
C3 0.064(3) 0.054(3) 0.036(2) 0.0070(18) 0.0221(18) 0.0051(19)
C4 0.049(2) 0.054(3) 0.033(2) -0.0065(17) 0.0120(15) 0.0050(17)
C5 0.0301(15) 0.040(2) 0.043(2) -0.0140(16) 0.0068(13) 0.0044(13)
C6 0.0311(15) 0.0283(17) 0.048(2) -0.0090(15) 0.0045(13) 0.0059(12)
C7 0.0258(14) 0.0278(17) 0.0382(18) -0.0041(13) 0.0033(12) 0.0027(11)
C8 0.0172(12) 0.0256(15) 0.0333(16) -0.0059(12) 0.0018(10) -0.0022(10)
C9 0.0221(13) 0.0274(16) 0.0307(16) -0.0059(12) 0.0034(11) -0.0022(10)
C10 0.0275(14) 0.0346(19) 0.0359(18) -0.0077(14) 0.0067(12) -0.0011(12)
C11 0.044(2) 0.049(3) 0.144(6) 0.016(4) 0.000(3) -0.017(2)
C12 0.097(5) 0.040(4) 0.281(13) -0.026(6) 0.052(7) -0.003(3)
C13 0.104(5) 0.132(8) 0.124(6) 0.028(6) 0.017(5) -0.071(5)
C14 0.0335(19) 0.054(3) 0.079(3) -0.008(2) -0.0034(19) -0.0026(17)
C15 0.092(4) 0.080(5) 0.057(3) -0.004(3) -0.012(3) -0.004(3)
C16 0.041(2) 0.066(4) 0.152(6) -0.026(4) 0.016(3) 0.000(2)
C17 0.0231(13) 0.0322(17) 0.0297(16) 0.0030(13) 0.0015(11) -0.0052(11)
C18 0.0236(14) 0.048(2) 0.0398(19) 0.0036(16) 0.0010(12) -0.0012(13)
C19 0.0255(16) 0.066(3) 0.045(2) 0.009(2) -0.0028(14) -0.0121(16)
C20 0.044(2) 0.061(3) 0.040(2) -0.0051(19) 0.0005(15) -0.0246(19)
C21 0.049(2) 0.044(2) 0.060(3) -0.016(2) 0.0063(18) -0.0141(17)
C22 0.0298(16) 0.037(2) 0.052(2) -0.0091(17) 0.0035(14) -0.0047(13)
C23 0.0214(13) 0.0323(17) 0.0283(15) 0.0025(12) 0.0004(10) -0.0003(11)
C24 0.0219(14) 0.047(2) 0.044(2) 0.0151(17) -0.0013(13) -0.0040(13)
C25 0.0195(15) 0.066(3) 0.063(3) 0.019(2) 0.0011(15) -0.0046(15)
C26 0.0241(15) 0.061(3) 0.048(2) 0.0136(19) -0.0016(14) 0.0101(15)
C27 0.0349(16) 0.0333(19) 0.0399(19) 0.0073(15) 0.0009(13) 0.0059(13)
C28 0.0251(14) 0.0335(18) 0.0384(18) 0.0064(14) 0.0050(12) -0.0004(12)
C29 0.0232(13) 0.0404(19) 0.0288(16) 0.0001(14) 0.0004(11) 0.0066(12)
C30 0.0303(16) 0.047(2) 0.0343(18) -0.0029(16) -0.0013(13) 0.0059(14)
C31 0.041(2) 0.064(3) 0.042(2) -0.017(2) 0.0014(16) 0.0087(18)
C32 0.0345(18) 0.099(4) 0.037(2) -0.015(2) 0.0104(15) 0.006(2)
C33 0.0316(17) 0.091(4) 0.040(2) 0.003(2) 0.0125(15) -0.0017(19)
C34 0.0290(16) 0.054(2) 0.038(2) 0.0042(17) 0.0069(13) 0.0022(14)
C35 0.0230(13) 0.0303(16) 0.0341(16) 0.0008(13) 0.0082(11) 0.0057(11)
C36 0.0363(17) 0.043(2) 0.0374(19) 0.0088(16) 0.0093(14) 0.0021(14)
C37 0.046(2) 0.045(2) 0.048(2) 0.0148(18) 0.0178(16) 0.0002(16)
C38 0.0398(18) 0.035(2) 0.053(2) 0.0038(17) 0.0195(16) -0.0054(14)
C39 0.0295(16) 0.042(2) 0.049(2) -0.0069(17) 0.0109(14) -0.0110(14)
C40 0.0282(16) 0.060(3) 0.041(2) -0.0074(18) 0.0021(14) -0.0126(15)
C41 0.0253(14) 0.055(2) 0.0342(18) 0.0008(16) 0.0047(12) -0.0066(14)
C42 0.0214(12) 0.0301(16) 0.0321(16) -0.0020(12) 0.0086(11) -0.0015(11)
C43 0.0238(13) 0.0229(15) 0.0340(16) -0.0027(12) 0.0092(11) 0.0027(10)
C44 0.0279(14) 0.0321(18) 0.0444(19) -0.0031(15) 0.0146(13) -0.0033(12)
C45 0.048(5) 0.053(6) 0.054(6) -0.034(5) -0.005(4) 0.021(4)
C46 0.040(6) 0.118(15) 0.25(2) -0.122(18) 0.024(10) -0.021(7)
C47 0.35(5) 0.21(3) 0.023(8) -0.014(11) 0.019(14) 0.20(3)
C48 0.046(6) 0.046(6) 0.121(10) -0.056(7) -0.030(6) 0.017(5)
C49 0.168(17) 0.067(10) 0.085(9) -0.006(7) 0.004(11) 0.082(12)
C50 0.042(6) 0.155(17) 0.186(19) -0.074(15) 0.052(9) 0.010(7)
C51 0.115(11) 0.100(14) 0.052(9) -0.030(9) 0.010(7) 0.040(10)
C52 0.128(18) 0.19(3) 0.121(18) -0.03(2) -0.025(14) -0.021(17)
C53 0.35(4) 0.055(9) 0.074(11) 0.001(8) 0.112(18) 0.032(14)
C54 0.071(7) 0.036(5) 0.075(7) -0.005(5) 0.038(6) 0.015(5)
C55 0.099(9) 0.025(5) 0.093(9) 0.002(5) 0.018(8) 0.002(5)
C56 0.031(5) 0.051(6) 0.122(11) -0.007(7) 0.008(6) 0.008(4)
C57 0.0377(17) 0.0311(18) 0.0386(19) 0.0053(14) 0.0073(13) -0.0056(13)
C58 0.057(2) 0.063(3) 0.038(2) 0.002(2) 0.0103(17) -0.025(2)
C59 0.075(3) 0.086(4) 0.051(3) 0.007(3) 0.026(2) -0.033(3)
C60 0.065(3) 0.060(3) 0.077(3) 0.012(3) 0.022(2) -0.029(2)
C61 0.057(2) 0.036(2) 0.069(3) -0.004(2) 0.014(2) -0.0146(18)
C62 0.047(2) 0.0280(18) 0.052(2) -0.0008(16) 0.0128(16) -0.0018(14)
C63 0.0394(18) 0.0313(19) 0.045(2) 0.0001(16) -0.0002(14) 0.0066(14)
C64 0.054(2) 0.064(3) 0.061(3) 0.011(2) 0.016(2) 0.028(2)
C65 0.075(4) 0.092(5) 0.102(5) 0.008(4) 0.035(3) 0.048(3)
C66 0.077(4) 0.061(4) 0.144(7) 0.004(4) 0.013(4) 0.041(3)
C67 0.070(3) 0.042(3) 0.134(6) 0.026(3) -0.008(3) 0.016(2)
C68 0.053(2) 0.035(2) 0.078(3) 0.017(2) 0.002(2) 0.0064(17)
C69 0.0382(17) 0.0349(19) 0.0359(18) -0.0026(14) 0.0126(14) -0.0100(13)
C70 0.061(3) 0.055(3) 0.040(2) 0.000(2) -0.0002(18) -0.012(2)
C71 0.076(3) 0.095(5) 0.048(3) -0.014(3) 0.001(2) -0.025(3)
C72 0.082(4) 0.081(4) 0.067(4) -0.038(3) 0.038(3) -0.034(3)
C73 0.067(3) 0.051(3) 0.089(4) -0.030(3) 0.043(3) -0.015(2)
C74 0.047(2) 0.041(2) 0.058(3) -0.0069(19) 0.0241(18) -0.0036(16)

loop_
_atom_type_symbol
_atom_type_description
_atom_type_scat_dispersion_real
_atom_type_scat_dispersion_imag
_atom_type_scat_source
C C 0.0033 0.0016 'International Tables Vol C Tables 4.2.6.8 and 6.1.1.4'
H H 0.0000 0.0000 'International Tables Vol C Tables 4.2.6.8 and 6.1.1.4'
O O 0.0106 0.0060 'International Tables Vol C Tables 4.2.6.8 and 6.1.1.4'
P P 0.1023 0.0942 'International Tables Vol C Tables 4.2.6.8 and 6.1.1.4'
Pd Pd -0.9988 1.0072 'International Tables Vol C Tables 4.2.6.8 and 6.1.1.4'
N N 0.0061 0.0033 'International Tables Vol C Tables 4.2.6.8 and 6.1.1.4'

loop_
_geom_angle_atom_site_label_1
_geom_angle_atom_site_label_2
_geom_angle_atom_site_label_3
_geom_angle
C8 Pd1 O2 167.50(10)
C8 Pd1 P1 83.74(10)
O2 Pd1 P1 89.36(8)
C8 Pd1 P2 97.63(10)
O2 Pd1 P2 90.41(7)
P1 Pd1 P2 173.43(3)
C42 Pd2 O1 168.88(11)
C42 Pd2 P3 83.76(9)
O1 Pd2 P3 88.06(7)
C42 Pd2 P4 98.65(9)
O1 Pd2 P4 91.11(7)
P3 Pd2 P4 165.89(3)
O1 P1 N1 105.51(14)
O1 P1 C1 109.14(15)
N1 P1 C1 107.18(15)
O1 P1 Pd1 118.56(9)
N1 P1 Pd1 113.53(12)
C1 P1 Pd1 102.41(12)
C29 P2 C17 104.77(15)
C29 P2 C23 99.45(14)
C17 P2 C23 104.53(15)
C29 P2 Pd1 113.80(12)
C17 P2 Pd1 114.68(11)
C23 P2 Pd1 117.74(11)
O2 P3 N2 106.35(17)
O2 P3 C35 110.56(15)
N2 P3 C35 105.98(16)
O2 P3 Pd2 119.27(10)
N2 P3 Pd2 110.54(14)
C35 P3 Pd2 103.46(11)
C69 P4 C57 102.44(16)
C69 P4 C63 105.72(18)
C57 P4 C63 100.79(18)
C69 P4 Pd2 118.41(13)
C57 P4 Pd2 116.04(12)
C63 P4 Pd2 111.49(14)
P1 O1 Pd2 118.81(13)
P3 O2 Pd1 119.81(14)
C14 N1 C11 115.6(3)
C14 N1 P1 126.5(3)
C11 N1 P1 117.3(3)
C54 N2 C45 90.1(8)
C54 N2 C51 117.4(8)
C45 N2 C51 32.2(8)
C54 N2 C48 27.3(6)
C45 N2 C48 113.9(6)
C51 N2 C48 133.6(7)
C54 N2 P3 131.3(6)
C45 N2 P3 135.9(5)
C51 N2 P3 111.3(6)
C48 N2 P3 110.1(4)
C2 C1 C9 121.8(3)
C2 C1 P1 125.9(3)
C9 C1 P1 112.3(2)
C1 C2 C3 119.7(4)
C1 C2 H1 120.1
C3 C2 H1 120.1
C4 C3 C2 120.4(4)
C4 C3 H2 119.8
C2 C3 H2 119.8
C3 C4 C10 121.4(3)
C3 C4 H3 119.3
C10 C4 H3 119.3
C6 C5 C10 119.7(3)
C6 C5 H4 120.1
C10 C5 H4 120.1
C5 C6 C7 121.0(3)
C5 C6 H5 119.5
C7 C6 H5 119.5
C8 C7 C6 122.8(3)
C8 C7 H6 118.6
C6 C7 H6 118.6
C7 C8 C9 116.2(3)
C7 C8 Pd1 124.5(2)
C9 C8 Pd1 118.8(2)
C1 C9 C10 118.3(3)
C1 C9 C8 120.4(3)
C10 C9 C8 121.4(3)
C5 C10 C4 122.7(3)
C5 C10 C9 118.9(3)
C4 C10 C9 118.4(3)
C12 C11 N1 115.3(7)
C12 C11 C13 114.2(5)
N1 C11 C13 110.2(5)
C12 C11 H7 105.4
N1 C11 H7 105.4
C13 C11 H7 105.4
C11 C12 H8 109.5
C11 C12 H9 109.5
H8 C12 H9 109.5
C11 C12 H10 109.5
H8 C12 H10 109.5
H9 C12 H10 109.5
C11 C13 H11 109.5
C11 C13 H12 109.5
H11 C13 H12 109.5
C11 C13 H13 109.5
H11 C13 H13 109.5
H12 C13 H13 109.5
N1 C14 C16 113.7(5)
N1 C14 C15 114.1(4)
C16 C14 C15 112.0(5)
N1 C14 H14 105.3
C16 C14 H14 105.3
C15 C14 H14 105.3
C14 C15 H15 109.5
C14 C15 H16 109.5
H15 C15 H16 109.5
C14 C15 H17 109.5
H15 C15 H17 109.5
H16 C15 H17 109.5
C14 C16 H18 109.5
C14 C16 H19 109.5
H18 C16 H19 109.5
C14 C16 H20 109.5
H18 C16 H20 109.5
H19 C16 H20 109.5
C22 C17 C18 119.1(3)
C22 C17 P2 122.9(2)
C18 C17 P2 117.7(3)
C17 C18 C19 119.9(4)
C17 C18 H21 120.0
C19 C18 H21 120.0
C20 C19 C18 120.4(3)
C20 C19 H22 119.8
C18 C19 H22 119.8
C19 C20 C21 120.0(4)
C19 C20 H23 120.0
C21 C20 H23 120.0
C20 C21 C22 120.3(4)
C20 C21 H24 119.8
C22 C21 H24 119.8
C17 C22 C21 120.2(3)
C17 C22 H25 119.9
C21 C22 H25 119.9
C28 C23 C24 119.3(3)
C28 C23 P2 121.6(2)
C24 C23 P2 119.1(3)
C23 C24 C25 119.0(4)
C23 C24 H26 120.5
C25 C24 H26 120.5
C26 C25 C24 120.8(3)
C26 C25 H27 119.6
C24 C25 H27 119.6
C25 C26 C27 120.3(3)
C25 C26 H28 119.8
C27 C26 H28 119.8
C26 C27 C28 119.8(4)
C26 C27 H29 120.1
C28 C27 H29 120.1
C23 C28 C27 120.7(3)
C23 C28 H30 119.7
C27 C28 H30 119.7
C34 C29 C30 118.7(3)
C34 C29 P2 123.4(3)
C30 C29 P2 117.4(3)
C31 C30 C29 120.1(4)
C31 C30 H31 119.9
C29 C30 H31 119.9
C32 C31 C30 120.8(4)
C32 C31 H32 119.6
C30 C31 H32 119.6
C31 C32 C33 120.0(4)
C31 C32 H33 120.0
C33 C32 H33 120.0
C32 C33 C34 119.6(4)
C32 C33 H34 120.2
C34 C33 H34 120.2
C33 C34 C29 120.8(4)
C33 C34 H35 119.6
C29 C34 H35 119.6
C36 C35 C43 121.6(3)
C36 C35 P3 126.0(3)
C43 C35 P3 112.3(2)
C35 C36 C37 120.0(3)
C35 C36 H36 120.0
C37 C36 H36 120.0
C38 C37 C36 119.9(4)
C38 C37 H37 120.0
C36 C37 H37 120.0
C37 C38 C44 121.6(3)
C37 C38 H38 119.2
C44 C38 H38 119.2
C40 C39 C44 119.7(3)
C40 C39 H39 120.2
C44 C39 H39 120.2
C39 C40 C41 121.0(3)
C39 C40 H40 119.5
C41 C40 H40 119.5
C42 C41 C40 122.3(3)
C42 C41 H41 118.9
C40 C41 H41 118.9
C41 C42 C43 116.6(3)
C41 C42 Pd2 124.2(2)
C43 C42 Pd2 119.1(2)
C35 C43 C44 118.1(3)
C35 C43 C42 120.4(3)
C44 C43 C42 121.5(3)
C38 C44 C39 122.4(3)
C38 C44 C43 118.7(3)
C39 C44 C43 118.9(3)
N2 C45 C47 113.3(18)
N2 C45 C46 108.5(11)
C47 C45 C46 111.9(19)
N2 C45 H42 107.6
C47 C45 H42 107.6
C46 C45 H42 107.6
C49 C48 C50 113.5(12)
C49 C48 N2 109.2(11)
C50 C48 N2 106.9(11)
C49 C48 H49 109.1
C50 C48 H49 109.1
N2 C48 H49 109.1
C53 C51 C52 114.5(18)
C53 C51 N2 112.0(15)
C52 C51 N2 113.3(19)
C53 C51 H56 105.3
C52 C51 H56 105.3
N2 C51 H56 105.4
C51 C52 H57 109.5
C51 C52 H58 109.5
H57 C52 H58 109.5
C51 C52 H59 109.5
H57 C52 H59 109.5
H58 C52 H59 109.5
C51 C53 H60 109.5
C51 C53 H61 109.5
H60 C53 H61 109.5
C51 C53 H62 109.5
H60 C53 H62 109.5
H61 C53 H62 109.5
N2 C54 C56 113.7(9)
N2 C54 C55 112.4(8)
C56 C54 C55 118.5(11)
N2 C54 H63 103.2
C56 C54 H63 103.2
C55 C54 H63 103.2
C54 C55 H64 109.5
C54 C55 H65 109.5
H64 C55 H65 109.5
C54 C55 H66 109.5
H64 C55 H66 109.5
H65 C55 H66 109.5
C54 C56 H67 109.5
C54 C56 H68 109.5
H67 C56 H68 109.5
C54 C56 H69 109.5
H67 C56 H69 109.5
H68 C56 H69 109.5
C58 C57 C62 119.6(3)
C58 C57 P4 122.7(3)
C62 C57 P4 117.7(3)
C57 C58 C59 118.7(4)
C57 C58 H70 120.7
C59 C58 H70 120.7
C60 C59 C58 121.1(5)
C60 C59 H71 119.4
C58 C59 H71 119.4
C59 C60 C61 120.6(4)
C59 C60 H72 119.7
C61 C60 H72 119.7
C60 C61 C62 119.6(4)
C60 C61 H73 120.2
C62 C61 H73 120.2
C61 C62 C57 120.4(4)
C61 C62 H74 119.8
C57 C62 H74 119.8
C64 C63 C68 119.0(4)
C64 C63 P4 119.8(3)
C68 C63 P4 121.2(3)
C63 C64 C65 121.3(5)
C63 C64 H75 119.4
C65 C64 H75 119.4
C66 C65 C64 119.0(6)
C66 C65 H76 120.5
C64 C65 H76 120.5
C67 C66 C65 120.7(5)
C67 C66 H77 119.6
C65 C66 H77 119.6
C66 C67 C68 120.3(6)
C66 C67 H78 119.9
C68 C67 H78 119.9
C63 C68 C67 119.7(5)
C63 C68 H79 120.1
C67 C68 H79 120.1
C70 C69 C74 119.5(4)
C70 C69 P4 123.8(3)
C74 C69 P4 116.6(3)
C69 C70 C71 119.3(5)
C69 C70 H80 120.4
C71 C70 H80 120.4
C72 C71 C70 120.3(5)
C72 C71 H81 119.9
C70 C71 H81 119.9
C71 C72 C73 120.7(5)
C71 C72 H82 119.6
C73 C72 H82 119.6
C72 C73 C74 119.6(5)
C72 C73 H83 120.2
C74 C73 H83 120.2
C73 C74 C69 120.6(5)
C73 C74 H84 119.7
C69 C74 H84 119.7
C76 C75 H85 109.5
C76 C75 H86 109.5
H85 C75 H86 109.5
C76 C75 H87 109.5
H85 C75 H87 109.5
H86 C75 H87 109.5
C75 C76 C77 109.5
C75 C76 H88 109.5
C77 C76 H88 109.5
C75 C76 H89 109.5
C77 C76 H89 109.5
H88 C76 H89 109.5
C78 C77 C76 109.5
C78 C77 H90 109.5
C76 C77 H90 109.5
C78 C77 H91 109.5
C76 C77 H91 109.5
H90 C77 H91 109.5
C77 C78 C79 109.5
C77 C78 H92 109.5
C79 C78 H92 109.5
C77 C78 H93 109.5
C79 C78 H93 109.5
H92 C78 H93 109.5
C78 C79 H94 109.5
C78 C79 H95 109.5
H94 C79 H95 109.5
C78 C79 H96 109.5
H94 C79 H96 109.5
H95 C79 H96 109.5

loop_
_geom_bond_atom_site_label_1
_geom_bond_atom_site_label_2
_geom_bond_distance
Pd1 C8 2.028(3)
Pd1 O2 2.152(2)
Pd1 P1 2.2546(9)
Pd1 P2 2.4315(9)
Pd2 C42 2.044(3)
Pd2 O1 2.141(2)
Pd2 P3 2.2455(8)
Pd2 P4 2.4404(9)
P1 O1 1.537(2)
P1 N1 1.677(3)
P1 C1 1.816(3)
P2 C29 1.829(3)
P2 C17 1.830(3)
P2 C23 1.837(3)
P3 O2 1.524(2)
P3 N2 1.673(3)
P3 C35 1.813(3)
P4 C69 1.831(4)
P4 C57 1.836(3)
P4 C63 1.842(4)
N1 C14 1.467(5)
N1 C11 1.474(6)
N2 C54 1.366(10)
N2 C45 1.370(9)
N2 C51 1.597(17)
N2 C48 1.631(11)
C1 C2 1.373(5)
C1 C9 1.413(5)
C2 C3 1.404(5)
C2 H1 0.9500
C3 C4 1.367(6)
C3 H2 0.9500
C4 C10 1.418(6)
C4 H3 0.9500
C5 C6 1.361(6)
C5 C10 1.415(5)
C5 H4 0.9500
C6 C7 1.415(5)
C6 H5 0.9500
C7 C8 1.380(4)
C7 H6 0.9500
C8 C9 1.435(5)
C9 C10 1.432(4)
C11 C12 1.445(11)
C11 C13 1.579(9)
C11 H7 1.0000
C12 H8 0.9800
C12 H9 0.9800
C12 H10 0.9800
C13 H11 0.9800
C13 H12 0.9800
C13 H13 0.9800
C14 C16 1.481(7)
C14 C15 1.489(8)
C14 H14 1.0000
C15 H15 0.9800
C15 H16 0.9800
C15 H17 0.9800
C16 H18 0.9800
C16 H19 0.9800
C16 H20 0.9800
C17 C22 1.384(5)
C17 C18 1.395(4)
C18 C19 1.395(5)
C18 H21 0.9500
C19 C20 1.370(7)
C19 H22 0.9500
C20 C21 1.374(6)
C20 H23 0.9500
C21 C22 1.393(5)
C21 H24 0.9500
C22 H25 0.9500
C23 C28 1.386(5)
C23 C24 1.398(4)
C24 C25 1.400(5)
C24 H26 0.9500
C25 C26 1.369(6)
C25 H27 0.9500
C26 C27 1.373(5)
C26 H28 0.9500
C27 C28 1.391(4)
C27 H29 0.9500
C28 H30 0.9500
C29 C34 1.395(5)
C29 C30 1.397(5)
C30 C31 1.385(5)
C30 H31 0.9500
C31 C32 1.377(7)
C31 H32 0.9500
C32 C33 1.387(7)
C32 H33 0.9500
C33 C34 1.393(5)
C33 H34 0.9500
C34 H35 0.9500
C35 C36 1.369(5)
C35 C43 1.417(4)
C36 C37 1.411(5)
C36 H36 0.9500
C37 C38 1.367(6)
C37 H37 0.9500
C38 C44 1.413(5)
C38 H38 0.9500
C39 C40 1.365(6)
C39 C44 1.415(5)
C39 H39 0.9500
C40 C41 1.423(5)
C40 H40 0.9500
C41 C42 1.382(4)
C41 H41 0.9500
C42 C43 1.433(4)
C43 C44 1.432(4)
C45 C47 1.45(3)
C45 C46 1.54(2)
C45 H42 1.0000
C46 H43 0.9800
C46 H44 0.9800
C46 H45 0.9800
C47 H46 0.9800
C47 H47 0.9800
C47 H48 0.9800
C48 C49 1.54(2)
C48 C50 1.60(2)
C48 H49 1.0000
C49 H50 0.9800
C49 H51 0.9800
C49 H52 0.9800
C50 H53 0.9800
C50 H54 0.9800
C50 H55 0.9800
C51 C53 1.46(3)
C51 C52 1.50(3)
C51 H56 1.0000
C52 H57 0.9800
C52 H58 0.9800
C52 H59 0.9800
C53 H60 0.9800
C53 H61 0.9800
C53 H62 0.9800
C54 C56 1.469(15)
C54 C55 1.507(16)
C54 H63 1.0000
C55 H64 0.9800
C55 H65 0.9800
C55 H66 0.9800
C56 H67 0.9800
C56 H68 0.9800
C56 H69 0.9800
C57 C58 1.393(6)
C57 C62 1.394(5)
C58 C59 1.397(6)
C58 H70 0.9500
C59 C60 1.358(7)
C59 H71 0.9500
C60 C61 1.378(7)
C60 H72 0.9500
C61 C62 1.382(6)
C61 H73 0.9500
C62 H74 0.9500
C63 C64 1.370(6)
C63 C68 1.391(6)
C64 C65 1.404(6)
C64 H75 0.9500
C65 C66 1.369(10)
C65 H76 0.9500
C66 C67 1.366(10)
C66 H77 0.9500
C67 C68 1.400(7)
C67 H78 0.9500
C68 H79 0.9500
C69 C70 1.378(6)
C69 C74 1.394(6)
C70 C71 1.403(7)
C70 H80 0.9500
C71 C72 1.364(9)
C71 H81 0.9500
C72 C73 1.372(9)
C72 H82 0.9500
C73 C74 1.377(6)
C73 H83 0.9500
C74 H84 0.9500
C75 C76 1.5400
C75 H85 1.0901
C75 H86 1.0899
C75 H87 1.0900
C76 C77 1.5400
C76 H88 1.0900
C76 H89 1.0901
C77 C78 1.5399
C77 H90 1.0899
C77 H91 1.0901
C78 C79 1.5400
C78 H92 1.0899
C78 H93 1.0901
C79 H94 1.0900
C79 H95 1.0901
C79 H96 1.0900

loop_
_geom_torsion_atom_site_label_1
_geom_torsion_atom_site_label_2
_geom_torsion_atom_site_label_3
_geom_torsion_atom_site_label_4
_geom_torsion
C8 Pd1 P1 O1 132.89(14)
O2 Pd1 P1 O1 -36.66(13)
P2 Pd1 P1 O1 -124.7(3)
C8 Pd1 P1 N1 -102.42(14)
O2 Pd1 P1 N1 88.02(13)
P2 Pd1 P1 N1 -0.1(3)
C8 Pd1 P1 C1 12.77(13)
O2 Pd1 P1 C1 -156.79(12)
P2 Pd1 P1 C1 115.1(3)
C8 Pd1 P2 C29 171.85(13)
O2 Pd1 P2 C29 -17.75(13)
P1 Pd1 P2 C29 70.3(3)
C8 Pd1 P2 C17 -67.53(14)
O2 Pd1 P2 C17 102.86(13)
P1 Pd1 P2 C17 -169.1(3)
C8 Pd1 P2 C23 56.09(15)
O2 Pd1 P2 C23 -133.51(14)
P1 Pd1 P2 C23 -45.5(3)
C42 Pd2 P3 O2 131.22(16)
O1 Pd2 P3 O2 -41.23(15)
P4 Pd2 P3 O2 -128.08(16)
C42 Pd2 P3 N2 -105.09(16)
O1 Pd2 P3 N2 82.46(14)
P4 Pd2 P3 N2 -4.40(19)
C42 Pd2 P3 C35 7.98(14)
O1 Pd2 P3 C35 -164.47(12)
P4 Pd2 P3 C35 108.68(15)
C42 Pd2 P4 C69 -54.24(16)
O1 Pd2 P4 C69 120.41(14)
P3 Pd2 P4 C69 -153.11(16)
C42 Pd2 P4 C57 -176.71(17)
O1 Pd2 P4 C57 -2.06(16)
P3 Pd2 P4 C57 84.42(18)
C42 Pd2 P4 C63 68.70(16)
O1 Pd2 P4 C63 -116.65(15)
P3 Pd2 P4 C63 -30.17(19)
N1 P1 O1 Pd2 -158.14(16)
C1 P1 O1 Pd2 86.98(17)
Pd1 P1 O1 Pd2 -29.62(18)
C42 Pd2 O1 P1 27.9(7)
P3 Pd2 O1 P1 70.49(14)
P4 Pd2 O1 P1 -123.60(14)
N2 P3 O2 Pd1 -149.83(18)
C35 P3 O2 Pd1 95.56(19)
Pd2 P3 O2 Pd1 -24.1(2)
C8 Pd1 O2 P3 9.4(6)
P1 Pd1 O2 P3 65.76(17)
P2 Pd1 O2 P3 -120.80(17)
O1 P1 N1 C14 153.6(3)
C1 P1 N1 C14 -90.1(4)
Pd1 P1 N1 C14 22.2(4)
O1 P1 N1 C11 -35.6(4)
C1 P1 N1 C11 80.6(4)
Pd1 P1 N1 C11 -167.0(4)
O2 P3 N2 C54 158.5(7)
C35 P3 N2 C54 -83.8(7)
Pd2 P3 N2 C54 27.6(7)
O2 P3 N2 C45 3.2(10)
C35 P3 N2 C45 120.9(9)
Pd2 P3 N2 C45 -127.7(9)
O2 P3 N2 C51 -22.5(9)
C35 P3 N2 C51 95.2(9)
Pd2 P3 N2 C51 -153.3(8)
O2 P3 N2 C48 178.9(7)
C35 P3 N2 C48 -63.4(7)
Pd2 P3 N2 C48 48.0(7)
O1 P1 C1 C2 44.0(3)
N1 P1 C1 C2 -69.8(3)
Pd1 P1 C1 C2 170.4(3)
O1 P1 C1 C9 -138.6(2)
N1 P1 C1 C9 107.6(2)
Pd1 P1 C1 C9 -12.1(2)
C9 C1 C2 C3 -0.2(5)
P1 C1 C2 C3 177.0(3)
C1 C2 C3 C4 -0.9(6)
C2 C3 C4 C10 1.1(6)
C10 C5 C6 C7 0.6(5)
C5 C6 C7 C8 0.9(5)
C6 C7 C8 C9 -2.0(4)
C6 C7 C8 Pd1 169.7(2)
O2 Pd1 C8 C7 -128.4(5)
P1 Pd1 C8 C7 174.7(2)
P2 Pd1 C8 C7 1.2(2)
O2 Pd1 C8 C9 43.1(6)
P1 Pd1 C8 C9 -13.8(2)
P2 Pd1 C8 C9 172.7(2)
C2 C1 C9 C10 0.9(5)
P1 C1 C9 C10 -176.6(2)
C2 C1 C9 C8 -179.2(3)
P1 C1 C9 C8 3.3(4)
C7 C8 C9 C1 -178.3(3)
Pd1 C8 C9 C1 9.5(4)
C7 C8 C9 C10 1.6(4)
Pd1 C8 C9 C10 -170.6(2)
C6 C5 C10 C4 179.5(3)
C6 C5 C10 C9 -1.0(5)
C3 C4 C10 C5 179.2(4)
C3 C4 C10 C9 -0.3(5)
C1 C9 C10 C5 179.8(3)
C8 C9 C10 C5 -0.1(4)
C1 C9 C10 C4 -0.7(4)
C8 C9 C10 C4 179.4(3)
C14 N1 C11 C12 -69.3(6)
P1 N1 C11 C12 118.9(5)
C14 N1 C11 C13 61.8(7)
P1 N1 C11 C13 -110.0(5)
C11 N1 C14 C16 -107.0(6)
P1 N1 C14 C16 63.9(6)
C11 N1 C14 C15 122.8(5)
P1 N1 C14 C15 -66.3(6)
C29 P2 C17 C22 -125.3(3)
C23 P2 C17 C22 -21.2(4)
Pd1 P2 C17 C22 109.3(3)
C29 P2 C17 C18 61.2(3)
C23 P2 C17 C18 165.3(3)
Pd1 P2 C17 C18 -64.3(3)
C22 C17 C18 C19 1.9(6)
P2 C17 C18 C19 175.7(3)
C17 C18 C19 C20 -2.2(6)
C18 C19 C20 C21 1.5(7)
C19 C20 C21 C22 -0.5(7)
C18 C17 C22 C21 -0.9(6)
P2 C17 C22 C21 -174.4(3)
C20 C21 C22 C17 0.3(7)
C29 P2 C23 C28 60.2(3)
C17 P2 C23 C28 -47.9(3)
Pd1 P2 C23 C28 -176.5(3)
C29 P2 C23 C24 -117.1(3)
C17 P2 C23 C24 134.8(3)
Pd1 P2 C23 C24 6.2(3)
C28 C23 C24 C25 1.6(6)
P2 C23 C24 C25 178.9(3)
C23 C24 C25 C26 -0.2(7)
C24 C25 C26 C27 -1.1(7)
C25 C26 C27 C28 1.0(7)
C24 C23 C28 C27 -1.7(6)
P2 C23 C28 C27 -179.0(3)
C26 C27 C28 C23 0.5(6)
C17 P2 C29 C34 24.7(3)
C23 P2 C29 C34 -83.2(3)
Pd1 P2 C29 C34 150.7(2)
C17 P2 C29 C30 -162.4(3)
C23 P2 C29 C30 89.7(3)
Pd1 P2 C29 C30 -36.4(3)
C34 C29 C30 C31 1.3(5)
P2 C29 C30 C31 -172.0(3)
C29 C30 C31 C32 -0.8(6)
C30 C31 C32 C33 0.0(6)
C31 C32 C33 C34 0.4(6)
C32 C33 C34 C29 0.1(6)
C30 C29 C34 C33 -0.9(5)
P2 C29 C34 C33 171.9(3)
O2 P3 C35 C36 45.2(3)
N2 P3 C35 C36 -69.7(3)
Pd2 P3 C35 C36 174.0(3)
O2 P3 C35 C43 -137.1(2)
N2 P3 C35 C43 108.1(3)
Pd2 P3 C35 C43 -8.3(2)
C43 C35 C36 C37 0.7(6)
P3 C35 C36 C37 178.2(3)
C35 C36 C37 C38 -2.4(6)
C36 C37 C38 C44 2.3(6)
C44 C39 C40 C41 -0.6(6)
C39 C40 C41 C42 -1.2(7)
C40 C41 C42 C43 1.1(6)
C40 C41 C42 Pd2 177.0(3)
O1 Pd2 C42 C41 -140.9(5)
P3 Pd2 C42 C41 176.2(3)
P4 Pd2 C42 C41 10.3(3)
O1 Pd2 C42 C43 35.0(7)
P3 Pd2 C42 C43 -7.9(2)
P4 Pd2 C42 C43 -173.9(2)
C36 C35 C43 C44 1.2(5)
P3 C35 C43 C44 -176.7(2)
C36 C35 C43 C42 -178.8(3)
P3 C35 C43 C42 3.3(4)
C41 C42 C43 C35 -179.3(3)
Pd2 C42 C43 C35 4.5(4)
C41 C42 C43 C44 0.7(5)
Pd2 C42 C43 C44 -175.5(2)
C37 C38 C44 C39 -179.3(4)
C37 C38 C44 C43 -0.4(6)
C40 C39 C44 C38 -178.9(4)
C40 C39 C44 C43 2.3(6)
C35 C43 C44 C38 -1.3(5)
C42 C43 C44 C38 178.7(3)
C35 C43 C44 C39 177.6(3)
C42 C43 C44 C39 -2.4(5)
C54 N2 C45 C47 136.7(15)
C51 N2 C45 C47 -12.5(18)
C48 N2 C45 C47 122.9(16)
P3 N2 C45 C47 -61.6(17)
C54 N2 C45 C46 -98.3(12)
C51 N2 C45 C46 112.4(19)
C48 N2 C45 C46 -112.2(13)
P3 N2 C45 C46 63.3(16)
C54 N2 C48 C49 30.3(14)
C45 N2 C48 C49 61.8(13)
C51 N2 C48 C49 93.0(17)
P3 N2 C48 C49 -115.0(8)
C54 N2 C48 C50 -92.8(17)
C45 N2 C48 C50 -61.4(13)
C51 N2 C48 C50 -30.2(17)
P3 N2 C48 C50 121.9(9)
C54 N2 C51 C53 68.7(17)
C45 N2 C51 C53 103.9(19)
C48 N2 C51 C53 41(2)
P3 N2 C51 C53 -110.4(12)
C54 N2 C51 C52 -62.6(18)
C45 N2 C51 C52 -27.4(17)
C48 N2 C51 C52 -89.9(19)
P3 N2 C51 C52 118.2(15)
C45 N2 C54 C56 -129.9(11)
C51 N2 C54 C56 -112.0(13)
C48 N2 C54 C56 21.6(14)
P3 N2 C54 C56 67.0(11)
C45 N2 C54 C55 91.8(12)
C51 N2 C54 C55 109.7(13)
C48 N2 C54 C55 -117(2)
P3 N2 C54 C55 -71.3(13)
C69 P4 C57 C58 0.0(4)
C63 P4 C57 C58 -108.9(4)
Pd2 P4 C57 C58 130.5(3)
C69 P4 C57 C62 -179.2(3)
C63 P4 C57 C62 71.8(3)
Pd2 P4 C57 C62 -48.7(3)
C62 C57 C58 C59 -1.9(7)
P4 C57 C58 C59 178.8(4)
C57 C58 C59 C60 1.7(9)
C58 C59 C60 C61 -1.0(10)
C59 C60 C61 C62 0.4(9)
C60 C61 C62 C57 -0.6(7)
C58 C57 C62 C61 1.4(6)
P4 C57 C62 C61 -179.3(3)
C69 P4 C63 C64 103.2(4)
C57 P4 C63 C64 -150.5(4)
Pd2 P4 C63 C64 -26.8(4)
C69 P4 C63 C68 -78.5(4)
C57 P4 C63 C68 27.8(4)
Pd2 P4 C63 C68 151.5(3)
C68 C63 C64 C65 0.5(8)
P4 C63 C64 C65 178.9(5)
C63 C64 C65 C66 0.4(10)
C64 C65 C66 C67 -1.2(12)
C65 C66 C67 C68 1.0(11)
C64 C63 C68 C67 -0.7(7)
P4 C63 C68 C67 -179.0(4)
C66 C67 C68 C63 0.0(9)
C57 P4 C69 C70 -82.1(4)
C63 P4 C69 C70 23.1(4)
Pd2 P4 C69 C70 148.9(3)
C57 P4 C69 C74 97.0(3)
C63 P4 C69 C74 -157.9(3)
Pd2 P4 C69 C74 -32.1(3)
C74 C69 C70 C71 -0.9(6)
P4 C69 C70 C71 178.1(4)
C69 C70 C71 C72 0.7(8)
C70 C71 C72 C73 0.6(8)
C71 C72 C73 C74 -1.7(8)
C72 C73 C74 C69 1.4(6)
C70 C69 C74 C73 -0.1(6)
P4 C69 C74 C73 -179.2(3)
C75 C76 C77 C78 180.0
C76 C77 C78 C79 180.0
